data_4341633
loop_
_publ_author_name
'Artetxe, Be\~nat'
'Reinoso, Santiago'
'San Felices, Leire'
'Vitoria, Pablo'
'Pache, Aroa'
'Mart\'in-Caballero, Jagoba'
'Guti\'errez-Zorrilla, Juan M'

_publ_section_title
;
 Functionalization of krebs-type polyoxometalates with n,o-chelating
 ligands: a systematic study.
;
_journal_issue 1
_journal_name_full 'Inorganic chemistry'
_journal_page_first 241
_journal_page_last 252
_journal_paper_doi 10.1021/ic502232v
_journal_volume 54
_journal_year 2015
_chemical_formula_moiety 'C8 H88.80 Co2.20 K3 N4 Na7 O115 Te2 W19.80'
_chemical_formula_sum 'C8 H88.8 Co2.2 K3 N4 Na7 O115 Te2 W19.8'
_chemical_formula_weight 6384.94
_chemical_name_systematic
;
 ?
;
_space_group_IT_number 2
_symmetry_cell_setting triclinic
_symmetry_Int_Tables_number 2
_symmetry_space_group_name_Hall '-P 1'
_symmetry_space_group_name_H-M 'P -1'
_atom_sites_solution_hydrogens geom
_atom_sites_solution_primary direct
_atom_sites_solution_secondary difmap
_audit_creation_date 2014-03-11T15:03:09-00:00
_audit_creation_method 'WinGX routine CIF_UPDATE'
_cell_angle_alpha 91.535(3)
_cell_angle_beta 98.099(3)
_cell_angle_gamma 107.057(3)
_cell_formula_units_Z 1
_cell_length_a 12.1725(4)
_cell_length_b 13.5660(4)
_cell_length_c 17.1425(5)
_cell_measurement_reflns_used 11411
_cell_measurement_temperature 100(2)
_cell_measurement_theta_max 28.433
_cell_measurement_theta_min 1.7715
_cell_volume 2672.32(15)
_computing_cell_refinement
;
        CrysAlisPro, Agilent Technologies,
        Version 1.171.36.24 (release 03-12-2012 CrysAlis171 .NET)
        (compiled Dec  3 2012,18:21:49)
;
_computing_data_collection
;
        CrysAlisPro, Agilent Technologies,
        Version 1.171.36.24 (release 03-12-2012 CrysAlis171 .NET)
        (compiled Dec  3 2012,18:21:49)
;
_computing_data_reduction
;
        CrysAlisPro, Agilent Technologies,
        Version 1.171.36.24 (release 03-12-2012 CrysAlis171 .NET)
        (compiled Dec  3 2012,18:21:49)
;
_computing_molecular_graphics 'Ortep-3 for Windows (Farrugia, 1997)'
_computing_publication_material 'WinGX publication routines (Farrugia, 1999)'
_computing_structure_refinement 'SHELXL-97 (Sheldrick, 2008)'
_computing_structure_solution 'OLEX 2 (Dolomanov, 2009)'
_diffrn_ambient_temperature 100(2)
_diffrn_detector 'CCD plate'
_diffrn_detector_area_resol_mean 16.2439
_diffrn_detector_type Eos
_diffrn_measured_fraction_theta_full 1
_diffrn_measured_fraction_theta_max 1
_diffrn_measurement_device '\k-geometry diffractometer'
_diffrn_measurement_device_type 'SuperNova, Single source at offset'
_diffrn_measurement_method '\w scans'
_diffrn_orient_matrix_UB_11 -0.0475898
_diffrn_orient_matrix_UB_12 -0.0447037
_diffrn_orient_matrix_UB_13 -0.012951
_diffrn_orient_matrix_UB_21 0.0289045
_diffrn_orient_matrix_UB_22 -0.030571
_diffrn_orient_matrix_UB_23 0.0227183
_diffrn_orient_matrix_UB_31 -0.0265903
_diffrn_orient_matrix_UB_32 0.0085801
_diffrn_orient_matrix_UB_33 0.0327405
_diffrn_radiation_monochromator mirror
_diffrn_radiation_source 'SuperNova (Mo) X-ray Source'
_diffrn_radiation_type MoK\a
_diffrn_radiation_wavelength 0.71073
_diffrn_reflns_av_R_equivalents 0.0395
_diffrn_reflns_av_unetI/netI 0.057
_diffrn_reflns_limit_h_max 15
_diffrn_reflns_limit_h_min -13
_diffrn_reflns_limit_k_max 16
_diffrn_reflns_limit_k_min -16
_diffrn_reflns_limit_l_max 21
_diffrn_reflns_limit_l_min -20
_diffrn_reflns_number 17603
_diffrn_reflns_theta_full 26
_diffrn_reflns_theta_max 26
_diffrn_reflns_theta_min 1.77
_exptl_absorpt_coefficient_mu 22.353
_exptl_absorpt_correction_T_max 0.139
_exptl_absorpt_correction_T_min 0.013
_exptl_absorpt_correction_type analytical
_exptl_absorpt_process_details
;
        CrysAlisPro, Agilent Technologies,
        Version 1.171.36.24 (release 03-12-2012 CrysAlis171 .NET)
        (compiled Dec  3 2012,18:21:49)
Analytical numeric absorption correction using a multifaceted crystal
                        model based on expressions derived by R.C. Clark & J.S.
        (Clark, R. C. & Reid, J. S. (1995). Acta Cryst. A51, 887-897)
;
_exptl_crystal_colour purple
_exptl_crystal_density_diffrn 3.967
_exptl_crystal_density_method 'not measured'
_exptl_crystal_description plate
_exptl_crystal_F_000 2847
_exptl_crystal_size_max 0.4133
_exptl_crystal_size_mid 0.1885
_exptl_crystal_size_min 0.1046
_refine_diff_density_max 5.59
_refine_diff_density_min -3.016
_refine_diff_density_rms 0.486
_refine_ls_extinction_method none
_refine_ls_goodness_of_fit_ref 1.08
_refine_ls_hydrogen_treatment constr
_refine_ls_matrix_type full
_refine_ls_number_parameters 393
_refine_ls_number_reflns 10479
_refine_ls_number_restraints 0
_refine_ls_restrained_S_all 1.08
_refine_ls_R_factor_all 0.0531
_refine_ls_R_factor_gt 0.0481
_refine_ls_shift/su_max 0.004
_refine_ls_shift/su_mean 0
_refine_ls_structure_factor_coef Fsqd
_refine_ls_weighting_details 'calc w=1/[\s^2^(Fo^2^)+(0.0656P)^2^+41.9082P] where P=(Fo^2^+2Fc^2^)/3'
_refine_ls_weighting_scheme calc
_refine_ls_wR_factor_gt 0.1246
_refine_ls_wR_factor_ref 0.1286
_reflns_number_gt 9517
_reflns_number_total 10479
_reflns_threshold_expression >2sigma(I)
_cod_data_source_file ic502232v_si_002.cif
_cod_data_source_block 1-TeCo
_cod_depositor_comments 'Adding full bibliography for 4341628--4341641.cif.'
_cod_original_cell_volume 2672.34(14)
_cod_original_formula_sum 'C8 H88.80 Co2.20 K3 N4 Na7 O115 Te2 W19.80'
_cod_database_code 4341633

loop_
_symmetry_equiv_pos_as_xyz
'x, y, z'
'-x, -y, -z'

loop_
_atom_site_label
_atom_site_type_symbol
_atom_site_fract_x
_atom_site_fract_y
_atom_site_fract_z
_atom_site_U_iso_or_equiv
_atom_site_adp_type
_atom_site_occupancy
_atom_site_symmetry_multiplicity
_atom_site_calc_flag
_atom_site_refinement_flags
W1 W 0.68507(4) 0.63393(4) 0.47965(3) 0.00914(12) Uani 1 1 d .
W2 W 0.91724(5) 0.66752(4) 0.63047(3) 0.01177(13) Uani 1 1 d .
W3 W 0.77287(5) 0.84765(4) 0.61121(3) 0.01183(13) Uani 1 1 d .
W4 W 0.78627(5) 0.42017(4) 0.71254(3) 0.01100(13) Uani 1 1 d .
W5 W 0.60398(5) 0.44050(4) 0.83916(3) 0.01093(13) Uani 1 1 d .
W6 W 0.86406(5) 0.63233(4) 0.83649(3) 0.01171(13) Uani 1 1 d .
W7 W 0.44995(5) 0.63347(4) 0.81746(3) 0.01079(13) Uani 1 1 d .
W8 W 0.48173(5) 0.79497(4) 0.66888(3) 0.01112(13) Uani 1 1 d .
W9 W 0.70574(5) 0.82864(4) 0.81479(3) 0.01182(13) Uani 1 1 d .
W10 W 0.62789(5) 0.34069(4) 0.51988(3) 0.0100(2) Uani 0.885(5) 1 d P
Te1 Te 0.59089(7) 0.57337(6) 0.66324(5) 0.00836(17) Uani 1 1 d .
Co1 Co 0.69103(15) 0.62953(14) 0.25819(10) 0.0108(4) Uani 1 1 d .
Co2 Co 0.62789(5) 0.34069(4) 0.51988(3) 0.0100(2) Uani 0.115(5) 1 d P
C2 C 0.6836(11) 0.6064(10) 0.0667(8) 0.012(3) Uiso 1 1 d .
H2 H 0.6657 0.5353 0.0562 0.015 Uiso 1 1 calc R
C4 C 0.7227(12) 0.7574(11) 0.1261(8) 0.015(3) Uiso 1 1 d .
C5 C 0.7207(13) 0.7721(12) 0.0476(9) 0.020(3) Uiso 1 1 d .
H5 H 0.7316 0.8341 0.0235 0.024 Uiso 1 1 calc R
C6 C 0.7383(13) 0.8308(12) 0.1981(9) 0.020(3) Uiso 1 1 d .
N1 N 0.6994(11) 0.6759(10) 0.0123(8) 0.020(3) Uiso 1 1 d .
H1 H 0.6965 0.662 -0.0374 0.024 Uiso 1 1 calc R
N3 N 0.6972(9) 0.6528(8) 0.1371(6) 0.010(2) Uiso 1 1 d .
K1 K 1.2039(3) 0.5661(3) 0.6374(2) 0.0239(7) Uani 1 1 d .
K2 K 0.2298(8) 0.7382(7) 0.9578(7) 0.053(3) Uani 0.5 1 d P
Na1 Na 0.6923(10) 1.0025(10) 0.2999(7) 0.060(3) Uiso 0.8 1 d P
Na2 Na 0.8896(7) 0.1569(6) 0.6453(5) 0.0351(18) Uiso 0.9 1 d P
Na3 Na 0.6144(13) 0.0381(12) 0.5154(9) 0.098(4) Uiso 0.9 1 d P
Na4 Na 0.5 1 1 0.057(8) Uiso 0.4 2 d SP
O1L O 0.7347(8) 0.7890(8) 0.2639(6) 0.017(2) Uiso 1 1 d .
O1 O 0.8641(9) 0.6270(9) 0.2723(7) 0.025(2) Uiso 1 1 d .
O1T O 0.7035(8) 0.6352(7) 0.3810(6) 0.015(2) Uiso 1 1 d .
O1TE O 0.7106(8) 0.6596(7) 0.6152(5) 0.0100(18) Uiso 1 1 d .
O1W O 0.8792(15) 1.0465(14) 0.3892(11) 0.047(4) Uiso 0.8 1 d P
O2L O 0.7516(10) 0.9246(10) 0.1888(7) 0.033(3) Uiso 1 1 d .
O2T O 1.0624(9) 0.6876(8) 0.6267(6) 0.019(2) Uiso 1 1 d .
O2TE O 0.6970(8) 0.5452(7) 0.7437(5) 0.0122(19) Uiso 1 1 d .
O2W O 0.772(2) 1.1567(18) 0.2204(14) 0.096(7) Uiso 1 1 d .
O3T O 0.8280(8) 0.9752(8) 0.5963(6) 0.017(2) Uiso 1 1 d .
O3TE O 0.5796(7) 0.6844(7) 0.7291(5) 0.0071(17) Uiso 1 1 d .
O3W O 0.9523(19) 0.0992(17) 0.7654(13) 0.065(6) Uiso 0.8 1 d P
O4T O 0.8486(8) 0.3249(7) 0.6971(6) 0.015(2) Uiso 1 1 d .
O4W O 1.0805(12) 0.1500(11) 0.6088(9) 0.029(3) Uiso 0.8 1 d P
O5M O 0.4891(8) 0.3931(7) 0.7586(6) 0.014(2) Uiso 1 1 d .
O5T O 0.5697(9) 0.3642(8) 0.9164(6) 0.018(2) Uiso 1 1 d .
O5W O 0.6804(15) 0.0863(13) 0.6680(10) 0.043(4) Uiso 0.8 1 d P
O6T O 0.9833(8) 0.6762(8) 0.9070(6) 0.017(2) Uiso 1 1 d .
O6W O 0.8192(12) 0.1624(11) 0.5113(9) 0.047(4) Uiso 1 1 d .
O7M O 0.3736(8) 0.5301(7) 0.7452(6) 0.014(2) Uiso 1 1 d .
O7T O 0.3574(8) 0.6286(8) 0.8847(6) 0.017(2) Uiso 1 1 d .
O7W O 0.635(2) -0.0865(19) 0.4216(15) 0.048(6) Uiso 0.6 1 d P
O8T O 0.4036(9) 0.8748(8) 0.6342(6) 0.020(2) Uiso 1 1 d .
O8W O 1.1424(16) 0.6063(14) 0.7839(11) 0.025(4) Uiso 0.6 1 d P
O9T O 0.7756(9) 0.9349(8) 0.8794(6) 0.021(2) Uiso 1 1 d .
O9W O 0.1243(15) 0.5390(14) 0.9860(11) 0.067(5) Uiso 1 1 d .
O10A O 0.5776(9) 0.2110(8) 0.5367(6) 0.024(2) Uiso 1 1 d .
O10B O 0.7729(8) 0.3533(7) 0.5099(6) 0.015(2) Uiso 1 1 d .
O10W O 0.280(2) 0.804(2) 1.1213(16) 0.090(8) Uiso 0.8 1 d P
O11W O 0.487(3) 0.844(2) 0.9857(18) 0.101(9) Uiso 0.8 1 d P
O12 O 0.8573(8) 0.6503(8) 0.5234(6) 0.017(2) Uiso 1 1 d .
O13 O 0.7464(8) 0.7890(7) 0.5070(6) 0.0134(19) Uiso 1 1 d .
O23 O 0.9131(8) 0.8072(8) 0.6304(6) 0.016(2) Uiso 1 1 d .
O24 O 0.8650(8) 0.5269(7) 0.6472(5) 0.0118(19) Uiso 1 1 d .
O26 O 0.9124(8) 0.6883(7) 0.7431(6) 0.0133(19) Uiso 1 1 d .
O36 O 0.6147(8) 0.8346(7) 0.6121(5) 0.0119(19) Uiso 1 1 d .
O39 O 0.7853(8) 0.8509(7) 0.7283(6) 0.016(2) Uiso 1 1 d .
O45 O 0.6974(8) 0.3645(7) 0.7909(6) 0.0134(19) Uiso 1 1 d .
O46 O 0.8960(8) 0.5082(8) 0.7962(6) 0.018(2) Uiso 1 1 d .
O56 O 0.7607(8) 0.5393(7) 0.8903(5) 0.0115(19) Uiso 1 1 d .
O57 O 0.5471(8) 0.5552(8) 0.8622(6) 0.016(2) Uiso 1 1 d .
O69 O 0.7882(8) 0.7341(7) 0.8497(6) 0.0136(19) Uiso 1 1 d .
O78 O 0.3971(8) 0.7326(7) 0.7476(6) 0.014(2) Uiso 1 1 d .
O79 O 0.5799(8) 0.7597(7) 0.8661(5) 0.0120(19) Uiso 1 1 d .
O89 O 0.5932(8) 0.8821(8) 0.7524(6) 0.018(2) Uiso 1 1 d .
O101 O 0.5404(8) 0.6421(7) 0.4783(5) 0.0118(19) Uiso 1 1 d .
O110 O 0.6525(8) 0.4993(7) 0.4968(6) 0.015(2) Uiso 1 1 d .
O410 O 0.6569(8) 0.3927(7) 0.6321(5) 0.0128(19) Uiso 1 1 d .
O810 O 0.4235(8) 0.6774(7) 0.5966(6) 0.015(2) Uiso 1 1 d .
O15W O 1.0169(10) 0.3959(9) 0.5847(7) 0.031(3) Uiso 1 1 d .
O16W O 0.9486(18) 0.1976(17) 0.9035(13) 0.086(6) Uiso 1 1 d .
O14W O 1.0321(14) 0.9141(13) 0.8070(10) 0.056(4) Uiso 1 1 d .
O12W O 1.0439(14) 0.3971(12) 0.8619(10) 0.036(4) Uiso 0.8 1 d P
O13W O 1.0367(14) 0.9221(13) 0.9733(10) 0.059(4) Uiso 1 1 d .
O18W O 0.501(4) 0.977(4) 0.184(3) 0.101(14) Uiso 0.5 1 d P
O17W O 0.498(4) 0.827(4) 0.294(3) 0.110(16) Uiso 0.5 1 d P
O19W O 0.284(2) 0.972(2) 0.9604(17) 0.093(8) Uiso 0.8 1 d P

loop_
_atom_site_aniso_label
_atom_site_aniso_U_11
_atom_site_aniso_U_22
_atom_site_aniso_U_33
_atom_site_aniso_U_23
_atom_site_aniso_U_13
_atom_site_aniso_U_12
W1 0.0132(3) 0.0116(3) 0.0037(2) 0.00067(19) -0.00142(19) 0.0065(2)
W2 0.0127(3) 0.0163(3) 0.0068(3) 0.0009(2) -0.0014(2) 0.0063(2)
W3 0.0167(3) 0.0109(3) 0.0077(3) 0.0002(2) -0.0004(2) 0.0051(2)
W4 0.0142(3) 0.0153(3) 0.0058(2) 0.0007(2) -0.00153(19) 0.0094(2)
W5 0.0146(3) 0.0155(3) 0.0046(2) 0.0020(2) -0.00108(19) 0.0086(2)
W6 0.0143(3) 0.0168(3) 0.0047(2) -0.0003(2) -0.00291(19) 0.0078(2)
W7 0.0149(3) 0.0141(3) 0.0053(2) 0.0007(2) -0.00035(19) 0.0082(2)
W8 0.0169(3) 0.0116(3) 0.0064(3) -0.0001(2) -0.0021(2) 0.0086(2)
W9 0.0168(3) 0.0132(3) 0.0056(3) -0.0020(2) -0.0021(2) 0.0067(2)
W10 0.0144(3) 0.0121(3) 0.0052(3) 0.0000(2) -0.0018(2) 0.0081(2)
Te1 0.0125(4) 0.0111(4) 0.0030(4) 0.0008(3) -0.0012(3) 0.0069(3)
Co1 0.0145(9) 0.0133(9) 0.0060(8) 0.0019(7) -0.0010(7) 0.0074(7)
Co2 0.0144(3) 0.0121(3) 0.0052(3) 0.0000(2) -0.0018(2) 0.0081(2)
K1 0.0210(16) 0.0297(18) 0.0235(17) 0.0095(14) 0.0009(13) 0.0122(14)
K2 0.037(5) 0.034(5) 0.092(8) -0.009(5) 0.022(5) 0.010(4)

loop_
_atom_type_symbol
_atom_type_description
_atom_type_scat_dispersion_real
_atom_type_scat_dispersion_imag
_atom_type_scat_source
C C 0.0033 0.0016 'International Tables Vol C Tables 4.2.6.8 and 6.1.1.4'
H H 0 0 'International Tables Vol C Tables 4.2.6.8 and 6.1.1.4'
Co Co 0.3494 0.9721 'International Tables Vol C Tables 4.2.6.8 and 6.1.1.4'
K K 0.2009 0.2494 'International Tables Vol C Tables 4.2.6.8 and 6.1.1.4'
N N 0.0061 0.0033 'International Tables Vol C Tables 4.2.6.8 and 6.1.1.4'
Na Na 0.0362 0.0249 'International Tables Vol C Tables 4.2.6.8 and 6.1.1.4'
O O 0.0106 0.006 'International Tables Vol C Tables 4.2.6.8 and 6.1.1.4'
Te Te -0.5308 1.6751 'International Tables Vol C Tables 4.2.6.8 and 6.1.1.4'
W W -0.849 6.8722 'International Tables Vol C Tables 4.2.6.8 and 6.1.1.4'

loop_
_exptl_crystal_face_index_h
_exptl_crystal_face_index_k
_exptl_crystal_face_index_l
_exptl_crystal_face_perp_dist
2 3 23 0.0833
17 -4 -3 0.2292
-1 -3 -23 0.0709
0 -18 1 0.0351
0 18 0 0.0629
15 -4 9 0.1985
-17 4 1 0.1476

loop_
_geom_angle_atom_site_label_1
_geom_angle_atom_site_label_2
_geom_angle_atom_site_label_3
_geom_angle
_geom_angle_site_symmetry_1
_geom_angle_site_symmetry_3
O1T W1 O110 102.6(4) . .
O1T W1 O101 104.3(4) . .
O110 W1 O101 96.6(4) . .
O1T W1 O13 97.7(4) . .
O110 W1 O13 157.0(4) . .
O101 W1 O13 88.6(4) . .
O1T W1 O12 95.3(4) . .
O110 W1 O12 88.1(4) . .
O101 W1 O12 158.2(4) . .
O13 W1 O12 79.3(4) . .
O1T W1 O1TE 164.9(4) . .
O110 W1 O1TE 85.0(4) . .
O101 W1 O1TE 87.5(4) . .
O13 W1 O1TE 72.8(4) . .
O12 W1 O1TE 71.7(3) . .
O1T W1 K1 53.8(3) . 2_766
O110 W1 K1 56.0(3) . 2_766
O101 W1 K1 129.8(3) . 2_766
O13 W1 K1 133.9(3) . 2_766
O12 W1 K1 70.0(3) . 2_766
O1TE W1 K1 124.9(2) . 2_766
O2T W2 O12 100.7(5) . .
O2T W2 O24 102.7(4) . .
O12 W2 O24 94.9(4) . .
O2T W2 O23 99.6(5) . .
O12 W2 O23 88.7(4) . .
O24 W2 O23 156.3(4) . .
O2T W2 O26 103.6(4) . .
O12 W2 O26 155.3(4) . .
O24 W2 O26 84.6(4) . .
O23 W2 O26 82.5(4) . .
O2T W2 O1TE 169.3(4) . .
O12 W2 O1TE 71.4(4) . .
O24 W2 O1TE 85.4(4) . .
O23 W2 O1TE 73.6(4) . .
O26 W2 O1TE 83.9(3) . .
O2T W2 K1 28.0(4) . .
O12 W2 K1 102.5(3) . .
O24 W2 K1 74.7(3) . .
O23 W2 K1 127.3(3) . .
O26 W2 K1 101.2(3) . .
O1TE W2 K1 158.8(2) . .
O3T W3 O13 100.4(4) . .
O3T W3 O36 101.9(4) . .
O13 W3 O36 93.6(4) . .
O3T W3 O23 101.1(4) . .
O13 W3 O23 88.9(4) . .
O36 W3 O23 155.9(4) . .
O3T W3 O39 101.9(4) . .
O13 W3 O39 157.4(4) . .
O36 W3 O39 85.2(4) . .
O23 W3 O39 83.5(4) . .
O3T W3 O1TE 170.6(4) . .
O13 W3 O1TE 72.0(4) . .
O36 W3 O1TE 84.3(4) . .
O23 W3 O1TE 73.7(4) . .
O39 W3 O1TE 85.5(4) . .
O4T W4 O45 100.5(4) . .
O4T W4 O410 104.8(4) . .
O45 W4 O410 94.3(4) . .
O4T W4 O46 102.5(4) . .
O45 W4 O46 86.7(4) . .
O410 W4 O46 152.0(4) . .
O4T W4 O24 101.7(4) . .
O45 W4 O24 157.0(4) . .
O410 W4 O24 86.1(4) . .
O46 W4 O24 82.4(4) . .
O4T W4 O2TE 175.2(4) . .
O45 W4 O2TE 75.0(4) . .
O410 W4 O2TE 77.2(4) . .
O46 W4 O2TE 76.0(4) . .
O24 W4 O2TE 82.7(4) . .
O5T W5 O5M 107.5(5) . .
O5T W5 O57 102.3(4) . .
O5M W5 O57 91.1(4) . .
O5T W5 O45 98.9(4) . .
O5M W5 O45 89.8(4) . .
O57 W5 O45 157.5(4) . .
O5T W5 O56 99.9(4) . .
O5M W5 O56 152.6(4) . .
O57 W5 O56 83.6(4) . .
O45 W5 O56 85.3(4) . .
O5T W5 O2TE 166.4(4) . .
O5M W5 O2TE 83.5(4) . .
O57 W5 O2TE 85.3(4) . .
O45 W5 O2TE 72.5(4) . .
O56 W5 O2TE 69.4(3) . .
O6T W6 O56 101.9(4) . .
O6T W6 O26 105.0(4) . .
O56 W6 O26 152.1(4) . .
O6T W6 O69 100.9(4) . .
O56 W6 O69 91.1(4) . .
O26 W6 O69 91.0(4) . .
O6T W6 O46 98.3(4) . .
O56 W6 O46 84.3(4) . .
O26 W6 O46 84.6(4) . .
O69 W6 O46 160.8(4) . .
O6T W6 O2TE 171.2(4) . .
O56 W6 O2TE 72.3(4) . .
O26 W6 O2TE 80.2(4) . .
O69 W6 O2TE 86.0(4) . .
O46 W6 O2TE 74.8(4) . .
O7T W7 O7M 104.7(4) . .
O7T W7 O57 103.1(5) . .
O7M W7 O57 91.1(4) . .
O7T W7 O78 97.4(4) . .
O7M W7 O78 89.5(4) . .
O57 W7 O78 158.6(4) . .
O7T W7 O79 98.5(4) . .
O7M W7 O79 156.6(4) . .
O57 W7 O79 86.0(4) . .
O78 W7 O79 85.0(4) . .
O7T W7 O3TE 165.4(4) . .
O7M W7 O3TE 85.5(4) . .
O57 W7 O3TE 86.8(4) . .
O78 W7 O3TE 71.9(3) . .
O79 W7 O3TE 71.2(3) . .
O7T W7 K1 94.0(3) . 1_455
O7M W7 K1 39.4(3) . 1_455
O57 W7 K1 130.4(3) . 1_455
O78 W7 K1 52.8(3) . 1_455
O79 W7 K1 137.2(3) . 1_455
O3TE W7 K1 87.3(2) . 1_455
O8T W8 O78 100.9(5) . .
O8T W8 O810 103.5(4) . .
O78 W8 O810 94.3(4) . .
O8T W8 O89 101.9(5) . .
O78 W8 O89 87.3(4) . .
O810 W8 O89 153.7(4) . .
O8T W8 O36 102.1(5) . .
O78 W8 O36 156.2(4) . .
O810 W8 O36 86.4(4) . .
O89 W8 O36 81.9(4) . .
O8T W8 O3TE 173.7(4) . .
O78 W8 O3TE 73.2(4) . .
O810 W8 O3TE 79.3(4) . .
O89 W8 O3TE 76.0(4) . .
O36 W8 O3TE 83.6(3) . .
O8T W8 K1 90.0(3) . 1_455
O78 W8 K1 53.6(3) . 1_455
O810 W8 K1 45.9(3) . 1_455
O89 W8 K1 140.8(3) . 1_455
O36 W8 K1 132.3(3) . 1_455
O3TE W8 K1 88.0(2) . 1_455
O9T W9 O39 104.3(5) . .
O9T W9 O79 101.9(4) . .
O39 W9 O79 153.2(4) . .
O9T W9 O69 101.4(5) . .
O39 W9 O69 89.2(4) . .
O79 W9 O69 91.0(4) . .
O9T W9 O89 99.4(5) . .
O39 W9 O89 85.4(4) . .
O79 W9 O89 84.9(4) . .
O69 W9 O89 159.2(4) . .
O9T W9 O3TE 170.8(4) . .
O39 W9 O3TE 82.3(4) . .
O79 W9 O3TE 71.1(3) . .
O69 W9 O3TE 84.9(3) . .
O89 W9 O3TE 74.4(4) . .
O10A W10 O10B 101.1(5) . .
O10A W10 O410 96.0(5) . .
O10B W10 O410 97.3(4) . .
O10A W10 O810 96.1(5) . 2_666
O10B W10 O810 92.6(4) . 2_666
O410 W10 O810 162.6(4) . 2_666
O10A W10 O101 91.2(4) . 2_666
O10B W10 O101 167.4(4) . 2_666
O410 W10 O101 84.0(4) . 2_666
O810 W10 O101 83.3(4) 2_666 2_666
O10A W10 O110 168.0(4) . .
O10B W10 O110 90.7(4) . .
O410 W10 O110 84.4(4) . .
O810 W10 O110 81.2(4) 2_666 .
O101 W10 O110 76.9(4) 2_666 .
O10A W10 K1 122.8(4) . 2_766
O10B W10 K1 48.1(3) . 2_766
O410 W10 K1 129.2(3) . 2_766
O810 W10 K1 51.1(3) 2_666 2_766
O101 W10 K1 122.1(3) 2_666 2_766
O110 W10 K1 64.2(3) . 2_766
O2TE Te1 O1TE 92.7(4) . .
O2TE Te1 O3TE 90.1(4) . .
O1TE Te1 O3TE 93.4(4) . .
O1L Co1 O7M 172.7(4) . 2_666
O1L Co1 O1T 89.1(4) . .
O7M Co1 O1T 89.2(4) 2_666 .
O1L Co1 O1 94.3(4) . .
O7M Co1 O1 92.7(4) 2_666 .
O1T Co1 O1 88.0(4) . .
O1L Co1 O5M 94.6(4) . 2_666
O7M Co1 O5M 78.4(4) 2_666 2_666
O1T Co1 O5M 92.9(4) . 2_666
O1 Co1 O5M 171.1(4) . 2_666
O1L Co1 N3 80.8(4) . .
O7M Co1 N3 101.2(4) 2_666 .
O1T Co1 N3 169.4(4) . .
O1 Co1 N3 89.3(4) . .
O5M Co1 N3 91.4(4) 2_666 .
O1L Co1 K1 136.8(3) . 2_766
O7M Co1 K1 47.4(3) 2_666 2_766
O1T Co1 K1 62.2(3) . 2_766
O1 Co1 K1 55.9(3) . 2_766
O5M Co1 K1 117.0(3) 2_666 2_766
N3 Co1 K1 123.8(3) . 2_766
N3 C2 N1 110.2(12) . .
C5 C4 N3 109.6(12) . .
C5 C4 C6 132.6(14) . .
N3 C4 C6 117.7(12) . .
N1 C5 C4 104.7(14) . .
O2L C6 O1L 125.6(14) . .
O2L C6 C4 119.0(14) . .
O1L C6 C4 115.4(13) . .
O2L C6 Na1 48.1(8) . .
O1L C6 Na1 80.3(8) . .
C4 C6 Na1 156.8(10) . .
C2 N1 C5 109.5(12) . .
C2 N3 C4 106.0(11) . .
C2 N3 Co1 144.5(10) . .
C4 N3 Co1 109.5(8) . .
O2T K1 O7M 138.4(3) . 1_655
O2T K1 O15W 90.3(3) . .
O7M K1 O15W 115.3(3) 1_655 .
O2T K1 O10B 77.0(3) . 2_766
O7M K1 O10B 127.6(3) 1_655 2_766
O15W K1 O10B 96.5(3) . 2_766
O2T K1 O8W 68.0(5) . .
O7M K1 O8W 76.0(4) 1_655 .
O15W K1 O8W 98.1(5) . .
O10B K1 O8W 141.9(5) 2_766 .
O2T K1 O810 109.6(3) . 1_655
O7M K1 O810 72.2(3) 1_655 1_655
O15W K1 O810 140.1(3) . 1_655
O10B K1 O810 57.5(3) 2_766 1_655
O8W K1 O810 121.2(4) . 1_655
O2T K1 O1 117.7(3) . 2_766
O7M K1 O1 62.7(3) 1_655 2_766
O15W K1 O1 56.2(3) . 2_766
O10B K1 O1 146.6(3) 2_766 2_766
O8W K1 O1 67.6(4) . 2_766
O810 K1 O1 130.3(3) 1_655 2_766
O2T K1 O78 91.5(3) . 1_655
O7M K1 O78 54.2(3) 1_655 1_655
O15W K1 O78 161.9(3) . 1_655
O10B K1 O78 101.5(3) 2_766 1_655
O8W K1 O78 66.1(4) . 1_655
O810 K1 O78 55.1(3) 1_655 1_655
O1 K1 O78 107.5(3) 2_766 1_655
O2T K1 O1T 161.0(3) . 2_766
O7M K1 O1T 57.3(3) 1_655 2_766
O15W K1 O1T 71.0(3) . 2_766
O10B K1 O1T 101.2(3) 2_766 2_766
O8W K1 O1T 116.9(4) . 2_766
O810 K1 O1T 84.2(3) 1_655 2_766
O1 K1 O1T 54.7(3) 2_766 2_766
O78 K1 O1T 107.3(3) 1_655 2_766
O2T K1 O110 129.8(3) . 2_766
O7M K1 O110 84.9(3) 1_655 2_766
O15W K1 O110 89.6(3) . 2_766
O10B K1 O110 53.3(3) 2_766 2_766
O8W K1 O110 160.8(4) . 2_766
O810 K1 O110 50.9(3) 1_655 2_766
O1 K1 O110 103.3(3) 2_766 2_766
O78 K1 O110 102.9(3) 1_655 2_766
O1T K1 O110 49.4(2) 2_766 2_766
O2T K1 Co2 100.4(2) . 2_766
O7M K1 Co2 99.7(2) 1_655 2_766
O15W K1 Co2 111.4(3) . 2_766
O10B K1 Co2 27.89(19) 2_766 2_766
O8W K1 Co2 148.6(4) . 2_766
O810 K1 Co2 33.0(2) 1_655 2_766
O1 K1 Co2 138.5(2) 2_766 2_766
O78 K1 Co2 86.0(2) 1_655 2_766
O1T K1 Co2 83.94(19) 2_766 2_766
O110 K1 Co2 35.38(17) 2_766 2_766
O2T K1 W10 100.4(2) . 2_766
O7M K1 W10 99.7(2) 1_655 2_766
O15W K1 W10 111.4(3) . 2_766
O10B K1 W10 27.89(19) 2_766 2_766
O8W K1 W10 148.6(4) . 2_766
O810 K1 W10 33.0(2) 1_655 2_766
O1 K1 W10 138.5(2) 2_766 2_766
O78 K1 W10 86.0(2) 1_655 2_766
O1T K1 W10 83.94(19) 2_766 2_766
O110 K1 W10 35.38(17) 2_766 2_766
Co2 K1 W10 0.000(10) 2_766 2_766
O9W K2 O7T 77.3(5) . .
O9W K2 O10W 92.8(8) . .
O7T K2 O10W 123.2(7) . .
O9W K2 O6T 67.3(5) . 1_455
O7T K2 O6T 116.7(4) . 1_455
O10W K2 O6T 109.7(7) . 1_455
O9W K2 O11W 125.8(8) . .
O7T K2 O11W 66.7(6) . .
O10W K2 O11W 76.0(8) . .
O6T K2 O11W 166.3(8) 1_455 .
O9W K2 O19W 159.6(7) . .
O7T K2 O19W 123.0(7) . .
O10W K2 O19W 75.8(8) . .
O6T K2 O19W 100.3(6) 1_455 .
O11W K2 O19W 68.4(8) . .
O9W K2 O8W 73.3(5) . 1_455
O7T K2 O8W 54.8(4) . 1_455
O10W K2 O8W 166.1(8) . 1_455
O6T K2 O8W 65.3(4) 1_455 1_455
O11W K2 O8W 112.0(7) . 1_455
O19W K2 O8W 117.5(7) . 1_455
O9W K2 O2W 127.0(6) . 2_676
O7T K2 O2W 80.4(5) . 2_676
O10W K2 O2W 139.0(8) . 2_676
O6T K2 O2W 81.5(5) 1_455 2_676
O11W K2 O2W 86.2(8) . 2_676
O19W K2 O2W 63.3(7) . 2_676
O8W K2 O2W 54.6(5) 1_455 2_676
O9W K2 Na4 151.2(6) . .
O7T K2 Na4 93.5(3) . .
O10W K2 Na4 69.2(6) . .
O6T K2 Na4 139.1(4) 1_455 .
O11W K2 Na4 30.0(6) . .
O19W K2 Na4 38.8(5) . .
O8W K2 Na4 123.5(4) 1_455 .
O2W K2 Na4 76.9(4) 2_676 .
O2L Na1 O1W 97.6(6) . .
O2L Na1 O7W 125.3(8) . 1_565
O1W Na1 O7W 77.7(8) . 1_565
O2L Na1 O2W 77.0(7) . .
O1W Na1 O2W 90.3(8) . .
O7W Na1 O2W 155.6(9) 1_565 .
O2L Na1 O8T 154.7(7) . 2_676
O1W Na1 O8T 99.3(6) . 2_676
O7W Na1 O8T 77.0(7) 1_565 2_676
O2W Na1 O8T 84.2(7) . 2_676
O2L Na1 O18W 78.8(10) . .
O1W Na1 O18W 170.7(13) . .
O7W Na1 O18W 111.4(13) 1_565 .
O2W Na1 O18W 80.6(12) . .
O8T Na1 O18W 81.6(10) 2_676 .
O2L Na1 O17W 89.8(11) . .
O1W Na1 O17W 128.6(13) . .
O7W Na1 O17W 57.5(12) 1_565 .
O2W Na1 O17W 140.5(13) . .
O8T Na1 O17W 94.2(11) 2_676 .
O18W Na1 O17W 60.3(15) . .
O2L Na1 C6 22.4(4) . .
O1W Na1 C6 95.8(6) . .
O7W Na1 C6 103.0(7) 1_565 .
O2W Na1 C6 99.3(7) . .
O8T Na1 C6 164.5(6) 2_676 .
O18W Na1 C6 84.1(10) . .
O17W Na1 C6 73.4(11) . .
O2L Na1 Na3 159.1(6) . 1_565
O1W Na1 Na3 74.8(6) . 1_565
O7W Na1 Na3 34.6(6) 1_565 1_565
O2W Na1 Na3 121.8(7) . 1_565
O8T Na1 Na3 45.6(4) 2_676 1_565
O18W Na1 Na3 111.5(10) . 1_565
O17W Na1 Na3 80.5(11) . 1_565
C6 Na1 Na3 137.3(5) . 1_565
O3W Na2 O6W 162.4(7) . .
O3W Na2 O3T 85.7(6) . 1_545
O6W Na2 O3T 77.0(5) . 1_545
O3W Na2 O4W 85.1(7) . .
O6W Na2 O4W 89.6(6) . .
O3T Na2 O4W 82.1(5) 1_545 .
O3W Na2 O5W 90.1(7) . .
O6W Na2 O5W 88.1(6) . .
O3T Na2 O5W 74.7(5) 1_545 .
O4W Na2 O5W 156.7(6) . .
O3W Na2 O4T 99.6(6) . .
O6W Na2 O4T 97.2(5) . .
O3T Na2 O4T 152.6(5) 1_545 .
O4W Na2 O4T 124.9(5) . .
O5W Na2 O4T 78.4(5) . .
O3W Na2 Na3 126.3(7) . .
O6W Na2 Na3 44.7(5) . .
O3T Na2 Na3 57.7(4) 1_545 .
O4W Na2 Na3 121.7(5) . .
O5W Na2 Na3 46.1(5) . .
O4T Na2 Na3 99.2(4) . .
O7W Na3 O10A 146.3(10) . .
O7W Na3 O6W 93.3(8) . .
O10A Na3 O6W 79.7(6) . .
O7W Na3 O5W 135.9(10) . .
O10A Na3 O5W 76.0(6) . .
O6W Na3 O5W 81.4(7) . .
O7W Na3 Na3 90.8(9) . 2_656
O10A Na3 Na3 85.2(8) . 2_656
O6W Na3 Na3 158.5(11) . 2_656
O5W Na3 Na3 109.8(9) . 2_656
O7W Na3 O8T 74.3(8) . 2_666
O10A Na3 O8T 72.0(5) . 2_666
O6W Na3 O8T 75.2(6) . 2_666
O5W Na3 O8T 143.1(8) . 2_666
Na3 Na3 O8T 85.7(8) 2_656 2_666
O7W Na3 Na2 110.6(8) . .
O10A Na3 Na2 85.0(5) . .
O6W Na3 Na2 39.8(4) . .
O5W Na3 Na2 44.0(5) . .
Na3 Na3 Na2 153.6(9) 2_656 .
O8T Na3 Na2 114.2(5) 2_666 .
O7W Na3 Na1 36.7(7) . 1_545
O10A Na3 Na1 111.2(6) . 1_545
O6W Na3 Na1 72.1(5) . 1_545
O5W Na3 Na1 150.2(7) . 1_545
Na3 Na3 Na1 99.7(8) 2_656 1_545
O8T Na3 Na1 40.8(3) 2_666 1_545
Na2 Na3 Na1 106.6(4) . 1_545
O11W Na4 O11W 180.000(11) . 2_677
O11W Na4 O19W 85.4(10) . 2_677
O11W Na4 O19W 94.6(10) 2_677 2_677
O11W Na4 O19W 94.6(10) . .
O11W Na4 O19W 85.4(10) 2_677 .
O19W Na4 O19W 180.000(4) 2_677 .
O11W Na4 K2 133.7(8) . 2_677
O11W Na4 K2 46.3(8) 2_677 2_677
O19W Na4 K2 48.9(7) 2_677 2_677
O19W Na4 K2 131.1(7) . 2_677
O11W Na4 K2 46.3(8) . .
O11W Na4 K2 133.7(8) 2_677 .
O19W Na4 K2 131.1(7) 2_677 .
O19W Na4 K2 48.9(7) . .
K2 Na4 K2 180.0000(10) 2_677 .
C6 O1L Co1 116.3(9) . .
Co1 O1 K1 89.3(4) . 2_766
W1 O1T Co1 169.0(6) . .
W1 O1T K1 100.8(4) . 2_766
Co1 O1T K1 83.5(3) . 2_766
Te1 O1TE W1 114.7(4) . .
Te1 O1TE W3 129.9(4) . .
W1 O1TE W3 92.6(3) . .
Te1 O1TE W2 128.6(4) . .
W1 O1TE W2 93.2(3) . .
W3 O1TE W2 87.8(3) . .
C6 O2L Na1 109.5(11) . .
W2 O2T K1 134.6(5) . .
Te1 O2TE W4 117.2(4) . .
Te1 O2TE W6 140.3(5) . .
W4 O2TE W6 90.1(3) . .
Te1 O2TE W5 112.9(4) . .
W4 O2TE W5 90.9(3) . .
W6 O2TE W5 93.5(3) . .
Na1 O2W K2 148.0(9) . 2_676
W3 O3T Na2 150.2(6) . 1_565
Te1 O3TE W7 114.0(4) . .
Te1 O3TE W8 116.7(4) . .
W7 O3TE W8 93.4(3) . .
Te1 O3TE W9 138.9(4) . .
W7 O3TE W9 94.0(3) . .
W8 O3TE W9 89.3(3) . .
W4 O4T Na2 163.8(5) . .
W5 O5M Co1 134.6(5) . 2_666
Na2 O5W Na3 89.9(7) . .
W6 O6T K2 152.0(6) . 1_655
Na2 O6W Na3 95.5(7) . .
W7 O7M Co1 137.1(5) . 2_666
W7 O7M K1 116.1(4) . 1_455
Co1 O7M K1 98.7(3) 2_666 1_455
W7 O7T K2 145.0(6) . .
Na3 O7W Na1 108.7(11) . 1_545
W8 O8T Na1 134.5(6) . 2_676
W8 O8T Na3 130.1(6) . 2_666
Na1 O8T Na3 93.6(5) 2_676 2_666
K1 O8W K2 145.8(7) . 1_655
W10 O10A Na3 142.9(7) . .
W10 O10B K1 104.0(4) . 2_766
Na4 O11W K2 103.7(11) . .
W2 O12 W1 123.7(5) . .
W3 O13 W1 122.6(5) . .
W2 O23 W3 124.7(5) . .
W2 O24 W4 147.6(5) . .
W6 O26 W2 148.6(5) . .
W3 O36 W8 147.7(5) . .
W9 O39 W3 146.5(5) . .
W4 O45 W5 121.6(5) . .
W4 O46 W6 118.8(5) . .
W6 O56 W5 124.9(5) . .
W7 O57 W5 142.8(5) . .
W6 O69 W9 155.2(6) . .
W8 O78 W7 121.4(5) . .
W8 O78 K1 97.2(3) . 1_455
W7 O78 K1 96.2(3) . 1_455
W9 O79 W7 123.7(5) . .
W8 O89 W9 119.9(5) . .
W1 O101 Co2 177.0(5) . 2_666
W1 O101 W10 177.0(5) . 2_666
Co2 O101 W10 0.000(3) 2_666 2_666
W1 O110 W10 175.5(5) . .
W1 O110 K1 97.5(4) . 2_766
W10 O110 K1 80.4(3) . 2_766
W4 O410 W10 133.7(5) . .
W8 O810 Co2 132.9(5) . 2_666
W8 O810 W10 132.9(5) . 2_666
Co2 O810 W10 0.00(6) 2_666 2_666
W8 O810 K1 105.7(4) . 1_455
Co2 O810 K1 96.0(3) 2_666 1_455
W10 O810 K1 96.0(3) 2_666 1_455
Na4 O19W K2 92.3(9) . .

loop_
_geom_bond_atom_site_label_1
_geom_bond_atom_site_label_2
_geom_bond_distance
_geom_bond_site_symmetry_2
W1 O1T 1.737(10) .
W1 O110 1.793(10) .
W1 O101 1.794(9) .
W1 O13 2.032(9) .
W1 O12 2.069(10) .
W1 O1TE 2.304(9) .
W1 K1 3.980(4) 2_766
W2 O2T 1.718(10) .
W2 O12 1.858(10) .
W2 O24 1.870(9) .
W2 O23 1.911(10) .
W2 O26 1.955(9) .
W2 O1TE 2.462(9) .
W2 K1 4.097(3) .
W3 O3T 1.703(10) .
W3 O13 1.882(9) .
W3 O36 1.884(9) .
W3 O23 1.930(10) .
W3 O39 1.990(10) .
W3 O1TE 2.444(9) .
W4 O4T 1.711(10) .
W4 O45 1.879(10) .
W4 O410 1.881(9) .
W4 O46 1.924(10) .
W4 O24 1.960(9) .
W4 O2TE 2.354(9) .
W5 O5T 1.725(11) .
W5 O5M 1.777(9) .
W5 O57 1.932(10) .
W5 O45 1.987(9) .
W5 O56 2.042(9) .
W5 O2TE 2.384(10) .
W6 O6T 1.698(10) .
W6 O56 1.866(9) .
W6 O26 1.886(10) .
W6 O69 1.897(9) .
W6 O46 1.966(10) .
W6 O2TE 2.375(9) .
W7 O7T 1.711(10) .
W7 O7M 1.785(9) .
W7 O57 1.908(10) .
W7 O78 2.008(10) .
W7 O79 2.022(9) .
W7 O3TE 2.313(9) .
W7 K1 3.870(3) 1_455
W8 O8T 1.706(11) .
W8 O78 1.882(10) .
W8 O810 1.888(9) .
W8 O89 1.926(10) .
W8 O36 1.954(9) .
W8 O3TE 2.350(9) .
W8 K1 3.822(4) 1_455
W9 O9T 1.719(10) .
W9 O39 1.866(10) .
W9 O79 1.892(9) .
W9 O69 1.908(10) .
W9 O89 1.939(10) .
W9 O3TE 2.407(8) .
W10 O10A 1.731(11) .
W10 O10B 1.756(9) .
W10 O410 1.977(9) .
W10 O810 1.993(10) 2_666
W10 O101 2.133(9) 2_666
W10 O110 2.140(10) .
W10 K1 3.644(4) 2_766
Te1 O2TE 1.879(9) .
Te1 O1TE 1.887(9) .
Te1 O3TE 1.906(8) .
Co1 O1L 2.067(10) .
Co1 O7M 2.071(10) 2_666
Co1 O1T 2.087(10) .
Co1 O1 2.097(11) .
Co1 O5M 2.099(9) 2_666
Co1 N3 2.117(11) .
Co1 K1 3.673(4) 2_766
C2 N3 1.312(17) .
C2 N1 1.337(19) .
C4 C5 1.36(2) .
C4 N3 1.384(17) .
C4 C6 1.52(2) .
C5 N1 1.361(19) .
C6 O2L 1.253(19) .
C6 O1L 1.277(19) .
C6 Na1 3.099(19) .
K1 O2T 2.704(11) .
K1 O7M 2.736(10) 1_655
K1 O15W 2.748(12) .
K1 O10B 2.796(11) 2_766
K1 O8W 2.805(19) .
K1 O810 2.850(10) 1_655
K1 O1 3.041(12) 2_766
K1 O78 3.100(10) 1_655
K1 O1T 3.269(10) 2_766
K1 O110 3.327(10) 2_766
K1 Co2 3.644(4) 2_766
K1 W10 3.644(4) 2_766
K2 O9W 2.72(2) .
K2 O7T 2.828(13) .
K2 O10W 2.84(3) .
K2 O6T 2.866(14) 1_455
K2 O11W 3.00(3) .
K2 O19W 3.04(3) .
K2 O8W 3.30(2) 1_455
K2 O2W 3.41(3) 2_676
K2 Na4 4.036(9) .
Na1 O2L 2.446(17) .
Na1 O1W 2.46(2) .
Na1 O7W 2.52(3) 1_565
Na1 O2W 2.55(3) .
Na1 O8T 2.612(15) 2_676
Na1 O18W 2.76(5) .
Na1 O17W 2.81(5) .
Na1 Na3 3.99(2) 1_565
Na2 O3W 2.33(2) .
Na2 O6W 2.348(17) .
Na2 O3T 2.444(12) 1_545
Na2 O4W 2.517(16) .
Na2 O5W 2.534(19) .
Na2 O4T 2.630(12) .
Na2 Na3 3.649(17) .
Na3 O7W 2.39(3) .
Na3 O10A 2.540(19) .
Na3 O6W 2.58(2) .
Na3 O5W 2.63(2) .
Na3 Na3 2.64(3) 2_656
Na3 O8T 2.86(2) 2_666
Na3 Na1 3.99(2) 1_545
Na4 O11W 2.08(3) .
Na4 O11W 2.08(3) 2_677
Na4 O19W 2.53(3) 2_677
Na4 O19W 2.53(3) .
Na4 K2 4.036(9) 2_677
O1 K1 3.041(12) 2_766
O1T K1 3.269(10) 2_766
O2W K2 3.41(3) 2_676
O3T Na2 2.444(12) 1_565
O5M Co1 2.099(9) 2_666
O6T K2 2.866(14) 1_655
O7M Co1 2.071(10) 2_666
O7M K1 2.736(10) 1_455
O7W Na1 2.52(3) 1_545
O8T Na1 2.612(15) 2_676
O8T Na3 2.86(2) 2_666
O8W K2 3.30(2) 1_655
O10B K1 2.796(11) 2_766
O78 K1 3.100(10) 1_455
O101 Co2 2.133(9) 2_666
O101 W10 2.133(9) 2_666
O110 K1 3.327(10) 2_766
O810 Co2 1.993(10) 2_666
O810 W10 1.993(10) 2_666
O810 K1 2.850(10) 1_455
